data_7053503
loop_
_publ_author_name
'Lin, Kuan-Ming'
'Wang, Po-Yang'
'Shieh, Yun-Jen'
'Chen, Hong-Zhang'
'Kuo, Ting-Shen'
'Tsai, Yi-Chou'

_publ_section_title
;
 Reductive N--N bond cleavage and coupling of organic azides mediated by
 chromium(i) and vanadium(i) \b-diketiminate
;
_journal_issue 8
_journal_name_full 'New Journal of Chemistry'
_journal_page_first 1737
_journal_paper_doi 10.1039/c0nj00114g
_journal_volume 34
_journal_year 2010
_chemical_formula_moiety 'C35 H59 N4 Si2 V'
_chemical_formula_sum 'C35 H59 N4 Si2 V'
_chemical_formula_weight 642.98
_chemical_name_systematic
;
?
;
_space_group_IT_number 14
_symmetry_cell_setting monoclinic
_symmetry_space_group_name_Hall '-P 2yn'
_symmetry_space_group_name_H-M 'P 1 21/n 1'
_atom_sites_solution_hydrogens geom
_atom_sites_solution_primary direct
_atom_sites_solution_secondary difmap
_audit_creation_method SHELXL-97
_cell_angle_alpha 90.00
_cell_angle_beta 100.0740(10)
_cell_angle_gamma 90.00
_cell_formula_units_Z 4
_cell_length_a 12.2715(3)
_cell_length_b 19.3946(5)
_cell_length_c 16.4428(5)
_cell_measurement_reflns_used 32833
_cell_measurement_temperature 200(2)
_cell_measurement_theta_max 25.35
_cell_measurement_theta_min 2.037
_cell_volume 3853.07(18)
_computing_cell_refinement 'HKL Scalepack (Otwinowski & Minor 1997)'
_computing_data_collection 'Collect (Nonius BV, 1997-2000)'
_computing_data_reduction 'HKL Denzo and Scalepack'
_computing_molecular_graphics 'Ortep-3 for Windows (Farrugia, 1997)'
_computing_publication_material 'WinGX publication routines (Farrugia, 1999)'
_computing_structure_refinement 'SHELXL-97 (Sheldrick, 1997)'
_computing_structure_solution 'SHELXS-86 (Sheldrick, 1986)'
_diffrn_ambient_temperature 200(2)
_diffrn_detector_area_resol_mean 9
_diffrn_measured_fraction_theta_full 0.995
_diffrn_measured_fraction_theta_max 0.995
_diffrn_measurement_device_type KappaCCD
_diffrn_measurement_method 'CCD rotation images, thick slices'
_diffrn_radiation_monochromator graphite
_diffrn_radiation_source 'fine-focus sealed tube'
_diffrn_radiation_type MoK\a
_diffrn_radiation_wavelength 0.71073
_diffrn_reflns_av_R_equivalents 0.1146
_diffrn_reflns_av_sigmaI/netI 0.1048
_diffrn_reflns_limit_h_max 14
_diffrn_reflns_limit_h_min -14
_diffrn_reflns_limit_k_max 23
_diffrn_reflns_limit_k_min -23
_diffrn_reflns_limit_l_max 19
_diffrn_reflns_limit_l_min -19
_diffrn_reflns_number 33957
_diffrn_reflns_theta_full 25.35
_diffrn_reflns_theta_max 25.35
_diffrn_reflns_theta_min 2.10
_exptl_absorpt_coefficient_mu 0.346
_exptl_absorpt_correction_T_max 0.9822
_exptl_absorpt_correction_T_min 0.8545
_exptl_absorpt_correction_type multi-scan
_exptl_absorpt_process_details
;
?
;
_exptl_crystal_colour green(dark)
_exptl_crystal_density_diffrn 1.108
_exptl_crystal_density_method 'not measured'
_exptl_crystal_description prism
_exptl_crystal_F_000 1392
_exptl_crystal_size_max 0.28
_exptl_crystal_size_mid 0.25
_exptl_crystal_size_min 0.2
_refine_diff_density_max 0.474
_refine_diff_density_min -0.633
_refine_diff_density_rms 0.175
_refine_ls_extinction_coef 0.029(2)
_refine_ls_extinction_expression Fc^*^=kFc[1+0.001xFc^2^\l^3^/sin(2\q)]^-1/4^
_refine_ls_extinction_method SHELXL
_refine_ls_goodness_of_fit_ref 1.098
_refine_ls_hydrogen_treatment noref
_refine_ls_matrix_type full
_refine_ls_number_parameters 382
_refine_ls_number_reflns 7027
_refine_ls_number_restraints 0
_refine_ls_restrained_S_all 1.098
_refine_ls_R_factor_all 0.1358
_refine_ls_R_factor_gt 0.0819
_refine_ls_shift/su_max 0.011
_refine_ls_shift/su_mean 0.004
_refine_ls_structure_factor_coef Fsqd
_refine_ls_weighting_details 'calc w=1/[\s^2^(Fo^2^)+(0.1051P)^2^+0.2007P] where P=(Fo^2^+2Fc^2^)/3'
_refine_ls_weighting_scheme calc
_refine_ls_wR_factor_gt 0.1764
_refine_ls_wR_factor_ref 0.2081
_reflns_number_gt 4369
_reflns_number_total 7027
_reflns_threshold_expression >2sigma(I)
_cod_data_source_file c0nj00114g.txt
_cod_data_source_block 7408
_cod_original_sg_symbol_H-M 'P 21/n'
_cod_database_code 7053503

loop_
_symmetry_equiv_pos_as_xyz
'x, y, z'
'-x+1/2, y+1/2, -z+1/2'
'-x, -y, -z'
'x-1/2, -y-1/2, z-1/2'

loop_
_atom_site_label
_atom_site_type_symbol
_atom_site_fract_x
_atom_site_fract_y
_atom_site_fract_z
_atom_site_U_iso_or_equiv
_atom_site_adp_type
_atom_site_occupancy
_atom_site_symmetry_multiplicity
_atom_site_calc_flag
_atom_site_refinement_flags
V1 V 0.54228(5) 0.19927(4) 0.28506(4) 0.0314(3) Uani 1 1 d .
Si1 Si 0.33026(10) 0.09439(7) 0.22147(8) 0.0459(4) Uani 1 1 d .
Si2 Si 0.46010(10) 0.35494(7) 0.33905(8) 0.0420(4) Uani 1 1 d .
N1 N 0.4089(3) 0.16904(18) 0.2076(2) 0.0353(8) Uani 1 1 d .
N2 N 0.6252(3) 0.21909(17) 0.1948(2) 0.0324(8) Uani 1 1 d .
N3 N 0.6032(3) 0.13924(17) 0.35368(19) 0.0322(8) Uani 1 1 d .
N4 N 0.5153(3) 0.27468(19) 0.3279(2) 0.0417(9) Uani 1 1 d .
C1 C 0.4257(4) 0.0252(3) 0.2668(3) 0.0611(15) Uani 1 1 d .
H1A H 0.4760 0.0146 0.2299 0.092 Uiso 1 1 calc R
H1B H 0.3838 -0.0153 0.2750 0.092 Uiso 1 1 calc R
H1C H 0.4666 0.0403 0.3188 0.092 Uiso 1 1 calc R
C2 C 0.2326(4) 0.1151(3) 0.2924(3) 0.0735(18) Uani 1 1 d .
H2A H 0.1832 0.1510 0.2687 0.110 Uiso 1 1 calc R
H2B H 0.2734 0.1303 0.3445 0.110 Uiso 1 1 calc R
H2C H 0.1907 0.0747 0.3006 0.110 Uiso 1 1 calc R
C3 C 0.2543(5) 0.0605(3) 0.1220(3) 0.0730(17) Uani 1 1 d .
H3A H 0.2037 0.0949 0.0959 0.110 Uiso 1 1 calc R
H3B H 0.2138 0.0200 0.1321 0.110 Uiso 1 1 calc R
H3C H 0.3060 0.0491 0.0865 0.110 Uiso 1 1 calc R
C4 C 0.2587(4) 0.2274(3) 0.1100(3) 0.0513(13) Uani 1 1 d .
H4A H 0.2113 0.2111 0.1465 0.077 Uiso 1 1 calc R
H4B H 0.2447 0.2016 0.0594 0.077 Uiso 1 1 calc R
H4C H 0.2443 0.2753 0.0983 0.077 Uiso 1 1 calc R
C5 C 0.3786(3) 0.2182(2) 0.1506(3) 0.0386(11) Uani 1 1 d .
C6 C 0.4531(3) 0.2633(2) 0.1228(3) 0.0390(11) Uani 1 1 d .
H6 H 0.4219 0.3010 0.0924 0.047 Uiso 1 1 calc R
C7 C 0.5698(4) 0.2587(2) 0.1351(2) 0.0368(10) Uani 1 1 d .
C8 C 0.6300(4) 0.2994(3) 0.0789(3) 0.0524(13) Uani 1 1 d .
H8A H 0.6939 0.2741 0.0695 0.079 Uiso 1 1 calc R
H8B H 0.6528 0.3429 0.1041 0.079 Uiso 1 1 calc R
H8C H 0.5817 0.3071 0.0271 0.079 Uiso 1 1 calc R
C9 C 0.7362(3) 0.1970(2) 0.1892(2) 0.0347(10) Uani 1 1 d .
C10 C 0.7471(3) 0.1393(2) 0.1394(3) 0.0408(11) Uani 1 1 d .
C11 C 0.6481(4) 0.1027(3) 0.0888(3) 0.0546(14) Uani 1 1 d .
H11 H 0.5811 0.1210 0.1057 0.066 Uiso 1 1 calc R
C12 C 0.6503(6) 0.0258(3) 0.1033(4) 0.086(2) Uani 1 1 d .
H12A H 0.5858 0.0053 0.0710 0.129 Uiso 1 1 calc R
H12B H 0.6510 0.0168 0.1608 0.129 Uiso 1 1 calc R
H12C H 0.7155 0.0066 0.0873 0.129 Uiso 1 1 calc R
C13 C 0.6405(6) 0.1173(4) -0.0034(4) 0.092(2) Uani 1 1 d .
H13A H 0.5769 0.0943 -0.0338 0.138 Uiso 1 1 calc R
H13B H 0.7061 0.1007 -0.0214 0.138 Uiso 1 1 calc R
H13C H 0.6337 0.1661 -0.0130 0.138 Uiso 1 1 calc R
C14 C 0.8533(4) 0.1164(3) 0.1368(3) 0.0504(13) Uani 1 1 d .
H14 H 0.8632 0.0788 0.1037 0.061 Uiso 1 1 calc R
C15 C 0.9441(4) 0.1478(3) 0.1819(3) 0.0538(13) Uani 1 1 d .
H15 H 1.0145 0.1309 0.1798 0.065 Uiso 1 1 calc R
C16 C 0.9322(4) 0.2041(3) 0.2303(3) 0.0481(12) Uani 1 1 d .
H16 H 0.9948 0.2249 0.2603 0.058 Uiso 1 1 calc R
C17 C 0.8275(3) 0.2307(2) 0.2352(3) 0.0375(10) Uani 1 1 d .
C18 C 0.8151(4) 0.2929(3) 0.2881(3) 0.0482(12) Uani 1 1 d .
H18 H 0.7376 0.3076 0.2757 0.058 Uiso 1 1 calc R
C19 C 0.8864(5) 0.3530(3) 0.2683(4) 0.0734(17) Uani 1 1 d .
H19A H 0.8760 0.3918 0.3024 0.110 Uiso 1 1 calc R
H19B H 0.8652 0.3655 0.2112 0.110 Uiso 1 1 calc R
H19C H 0.9629 0.3396 0.2788 0.110 Uiso 1 1 calc R
C20 C 0.8423(5) 0.2765(3) 0.3800(3) 0.0722(17) Uani 1 1 d .
H20A H 0.8327 0.3171 0.4112 0.108 Uiso 1 1 calc R
H20B H 0.9175 0.2610 0.3937 0.108 Uiso 1 1 calc R
H20C H 0.7936 0.2409 0.3929 0.108 Uiso 1 1 calc R
C21 C 0.6471(3) 0.1176(2) 0.4340(2) 0.0310(9) Uani 1 1 d .
C22 C 0.7564(3) 0.0904(2) 0.4497(2) 0.0344(10) Uani 1 1 d .
C23 C 0.8166(3) 0.0781(2) 0.3786(3) 0.0407(11) Uani 1 1 d .
H23 H 0.7944 0.1147 0.3380 0.049 Uiso 1 1 calc R
C24 C 0.7782(5) 0.0101(3) 0.3375(3) 0.0655(15) Uani 1 1 d .
H24A H 0.8159 0.0022 0.2919 0.098 Uiso 1 1 calc R
H24B H 0.6999 0.0119 0.3178 0.098 Uiso 1 1 calc R
H24C H 0.7947 -0.0266 0.3768 0.098 Uiso 1 1 calc R
C25 C 0.9432(4) 0.0795(3) 0.4009(4) 0.0695(17) Uani 1 1 d .
H25A H 0.9744 0.0717 0.3521 0.104 Uiso 1 1 calc R
H25B H 0.9676 0.0441 0.4407 0.104 Uiso 1 1 calc R
H25C H 0.9667 0.1237 0.4238 0.104 Uiso 1 1 calc R
C26 C 0.8004(4) 0.0710(2) 0.5293(3) 0.0410(11) Uani 1 1 d .
H26 H 0.8724 0.0541 0.5405 0.049 Uiso 1 1 calc R
C27 C 0.7408(4) 0.0760(2) 0.5930(3) 0.0465(12) Uani 1 1 d .
H27 H 0.7728 0.0635 0.6465 0.056 Uiso 1 1 calc R
C28 C 0.6338(4) 0.0996(2) 0.5765(3) 0.0422(11) Uani 1 1 d .
H28 H 0.5933 0.1018 0.6192 0.051 Uiso 1 1 calc R
C29 C 0.5839(3) 0.1203(2) 0.4975(2) 0.0341(10) Uani 1 1 d .
C30 C 0.4647(3) 0.1451(2) 0.4834(3) 0.0422(11) Uani 1 1 d .
H30 H 0.4413 0.1514 0.4238 0.051 Uiso 1 1 calc R
C31 C 0.3869(4) 0.0917(3) 0.5115(3) 0.0541(13) Uani 1 1 d .
H31A H 0.3951 0.0484 0.4849 0.081 Uiso 1 1 calc R
H31B H 0.3118 0.1072 0.4968 0.081 Uiso 1 1 calc R
H31C H 0.4051 0.0860 0.5703 0.081 Uiso 1 1 calc R
C32 C 0.4537(4) 0.2142(3) 0.5240(4) 0.0625(15) Uani 1 1 d .
H32A H 0.3774 0.2282 0.5139 0.094 Uiso 1 1 calc R
H32B H 0.4973 0.2479 0.5014 0.094 Uiso 1 1 calc R
H32C H 0.4792 0.2103 0.5824 0.094 Uiso 1 1 calc R
C33 C 0.5052(5) 0.4155(3) 0.2642(3) 0.0632(15) Uani 1 1 d .
H33A H 0.5844 0.4196 0.2755 0.095 Uiso 1 1 calc R
H33B H 0.4725 0.4599 0.2692 0.095 Uiso 1 1 calc R
H33C H 0.4821 0.3983 0.2091 0.095 Uiso 1 1 calc R
C34 C 0.3066(4) 0.3460(3) 0.3186(4) 0.0650(15) Uani 1 1 d .
H34A H 0.2845 0.3143 0.3576 0.098 Uiso 1 1 calc R
H34B H 0.2828 0.3288 0.2636 0.098 Uiso 1 1 calc R
H34C H 0.2733 0.3901 0.3241 0.098 Uiso 1 1 calc R
C35 C 0.5057(6) 0.3931(3) 0.4434(3) 0.0748(18) Uani 1 1 d .
H35A H 0.5849 0.3977 0.4538 0.112 Uiso 1 1 calc R
H35B H 0.4834 0.3635 0.4844 0.112 Uiso 1 1 calc R
H35C H 0.4725 0.4377 0.4457 0.112 Uiso 1 1 calc R

loop_
_atom_site_aniso_label
_atom_site_aniso_U_11
_atom_site_aniso_U_22
_atom_site_aniso_U_33
_atom_site_aniso_U_23
_atom_site_aniso_U_13
_atom_site_aniso_U_12
V1 0.0299(4) 0.0382(5) 0.0262(4) 0.0029(3) 0.0053(3) 0.0049(3)
Si1 0.0387(7) 0.0497(9) 0.0468(8) 0.0069(6) 0.0008(6) -0.0048(6)
Si2 0.0507(8) 0.0376(8) 0.0379(7) -0.0012(6) 0.0088(6) 0.0037(6)
N1 0.0329(18) 0.040(2) 0.0322(19) 0.0036(16) 0.0041(15) 0.0058(16)
N2 0.0291(18) 0.039(2) 0.0290(19) 0.0028(15) 0.0047(15) 0.0013(15)
N3 0.0324(18) 0.036(2) 0.0291(19) 0.0002(15) 0.0087(14) 0.0022(15)
N4 0.044(2) 0.045(2) 0.035(2) -0.0010(17) 0.0055(16) 0.0015(17)
C1 0.060(3) 0.048(4) 0.073(4) 0.017(3) 0.006(3) -0.003(2)
C2 0.038(3) 0.120(5) 0.060(4) 0.015(3) 0.003(2) -0.006(3)
C3 0.091(4) 0.051(4) 0.066(4) 0.003(3) -0.016(3) -0.009(3)
C4 0.037(3) 0.055(3) 0.056(3) 0.005(2) -0.007(2) 0.005(2)
C5 0.040(2) 0.039(3) 0.035(2) -0.004(2) 0.000(2) 0.005(2)
C6 0.045(3) 0.036(3) 0.035(2) 0.010(2) 0.0027(19) 0.010(2)
C7 0.046(3) 0.037(3) 0.029(2) 0.0020(19) 0.0084(19) 0.000(2)
C8 0.056(3) 0.054(3) 0.048(3) 0.020(2) 0.011(2) 0.000(2)
C9 0.033(2) 0.043(3) 0.029(2) 0.010(2) 0.0090(18) 0.0051(19)
C10 0.040(2) 0.048(3) 0.037(3) 0.001(2) 0.0139(19) 0.002(2)
C11 0.045(3) 0.065(4) 0.055(3) -0.017(3) 0.014(2) -0.005(2)
C12 0.107(5) 0.074(5) 0.072(4) 0.002(3) -0.001(4) -0.036(4)
C13 0.122(6) 0.085(5) 0.056(4) 0.003(3) -0.019(4) -0.026(4)
C14 0.050(3) 0.056(3) 0.052(3) -0.008(2) 0.026(2) 0.003(2)
C15 0.039(3) 0.066(4) 0.061(3) 0.004(3) 0.022(2) 0.010(2)
C16 0.035(2) 0.058(4) 0.050(3) 0.012(3) 0.003(2) -0.002(2)
C17 0.038(2) 0.043(3) 0.032(2) 0.008(2) 0.0070(19) 0.002(2)
C18 0.046(3) 0.049(3) 0.046(3) -0.003(2) 0.001(2) -0.002(2)
C19 0.104(5) 0.046(4) 0.073(4) 0.001(3) 0.023(3) -0.013(3)
C20 0.097(4) 0.068(4) 0.053(3) -0.011(3) 0.018(3) -0.017(3)
C21 0.037(2) 0.027(2) 0.028(2) 0.0029(17) 0.0042(17) -0.0025(18)
C22 0.035(2) 0.031(3) 0.034(2) 0.0040(19) -0.0005(18) 0.0001(18)
C23 0.036(2) 0.047(3) 0.039(3) 0.005(2) 0.0047(19) 0.008(2)
C24 0.072(4) 0.061(4) 0.069(4) -0.013(3) 0.027(3) 0.006(3)
C25 0.039(3) 0.104(5) 0.066(4) 0.019(3) 0.008(2) 0.013(3)
C26 0.043(2) 0.037(3) 0.040(3) 0.004(2) -0.001(2) 0.005(2)
C27 0.056(3) 0.046(3) 0.032(3) 0.008(2) -0.006(2) -0.003(2)
C28 0.060(3) 0.041(3) 0.027(2) 0.0023(19) 0.010(2) -0.009(2)
C29 0.043(2) 0.028(2) 0.031(2) -0.0017(18) 0.0041(18) -0.0054(18)
C30 0.046(3) 0.048(3) 0.035(2) 0.001(2) 0.014(2) -0.001(2)
C31 0.052(3) 0.060(4) 0.054(3) -0.002(3) 0.019(2) -0.010(2)
C32 0.062(3) 0.052(4) 0.079(4) -0.004(3) 0.027(3) 0.005(3)
C33 0.073(4) 0.049(4) 0.068(4) 0.009(3) 0.014(3) -0.003(3)
C34 0.059(3) 0.064(4) 0.076(4) -0.003(3) 0.023(3) 0.015(3)
C35 0.119(5) 0.056(4) 0.045(3) -0.012(3) 0.004(3) 0.008(3)

loop_
_atom_type_symbol
_atom_type_description
_atom_type_scat_dispersion_real
_atom_type_scat_dispersion_imag
_atom_type_scat_source
C C 0.0033 0.0016 'International Tables Vol C Tables 4.2.6.8 and 6.1.1.4'
H H 0.0000 0.0000 'International Tables Vol C Tables 4.2.6.8 and 6.1.1.4'
N N 0.0061 0.0033 'International Tables Vol C Tables 4.2.6.8 and 6.1.1.4'
Si Si 0.0817 0.0704 'International Tables Vol C Tables 4.2.6.8 and 6.1.1.4'
V V 0.3005 0.5294 'International Tables Vol C Tables 4.2.6.8 and 6.1.1.4'

loop_
_geom_angle_atom_site_label_1
_geom_angle_atom_site_label_2
_geom_angle_atom_site_label_3
_geom_angle
N4 V1 N3 114.40(16)
N4 V1 N2 108.07(16)
N3 V1 N2 114.00(14)
N4 V1 N1 109.07(16)
N3 V1 N1 116.26(15)
N2 V1 N1 92.89(13)
N1 Si1 C1 108.9(2)
N1 Si1 C3 112.1(2)
C1 Si1 C3 106.4(3)
N1 Si1 C2 109.3(2)
C1 Si1 C2 109.7(3)
C3 Si1 C2 110.5(3)
N4 Si2 C33 109.5(2)
N4 Si2 C34 107.5(2)
C33 Si2 C34 110.4(3)
N4 Si2 C35 113.4(2)
C33 Si2 C35 106.5(3)
C34 Si2 C35 109.6(3)
C5 N1 Si1 125.3(3)
C5 N1 V1 109.6(3)
Si1 N1 V1 124.43(18)
C7 N2 C9 119.2(3)
C7 N2 V1 113.7(3)
C9 N2 V1 127.1(2)
C21 N3 V1 152.0(3)
V1 N4 Si2 160.3(2)
Si1 C1 H1A 109.5
Si1 C1 H1B 109.5
H1A C1 H1B 109.5
Si1 C1 H1C 109.5
H1A C1 H1C 109.5
H1B C1 H1C 109.5
Si1 C2 H2A 109.5
Si1 C2 H2B 109.5
H2A C2 H2B 109.5
Si1 C2 H2C 109.5
H2A C2 H2C 109.5
H2B C2 H2C 109.5
Si1 C3 H3A 109.5
Si1 C3 H3B 109.5
H3A C3 H3B 109.5
Si1 C3 H3C 109.5
H3A C3 H3C 109.5
H3B C3 H3C 109.5
C5 C4 H4A 109.5
C5 C4 H4B 109.5
H4A C4 H4B 109.5
C5 C4 H4C 109.5
H4A C4 H4C 109.5
H4B C4 H4C 109.5
N1 C5 C6 123.7(4)
N1 C5 C4 121.3(4)
C6 C5 C4 114.9(4)
C5 C6 C7 128.1(4)
C5 C6 H6 115.9
C7 C6 H6 115.9
N2 C7 C6 120.9(4)
N2 C7 C8 120.8(4)
C6 C7 C8 118.3(4)
C7 C8 H8A 109.5
C7 C8 H8B 109.5
H8A C8 H8B 109.5
C7 C8 H8C 109.5
H8A C8 H8C 109.5
H8B C8 H8C 109.5
C17 C9 C10 122.5(4)
C17 C9 N2 120.1(4)
C10 C9 N2 117.3(4)
C14 C10 C9 117.3(4)
C14 C10 C11 120.0(4)
C9 C10 C11 122.7(4)
C12 C11 C10 112.6(4)
C12 C11 C13 109.7(5)
C10 C11 C13 111.1(4)
C12 C11 H11 107.8
C10 C11 H11 107.8
C13 C11 H11 107.8
C11 C12 H12A 109.5
C11 C12 H12B 109.5
H12A C12 H12B 109.5
C11 C12 H12C 109.5
H12A C12 H12C 109.5
H12B C12 H12C 109.5
C11 C13 H13A 109.5
C11 C13 H13B 109.5
H13A C13 H13B 109.5
C11 C13 H13C 109.5
H13A C13 H13C 109.5
H13B C13 H13C 109.5
C15 C14 C10 121.5(5)
C15 C14 H14 119.3
C10 C14 H14 119.3
C14 C15 C16 120.6(4)
C14 C15 H15 119.7
C16 C15 H15 119.7
C15 C16 C17 121.3(4)
C15 C16 H16 119.4
C17 C16 H16 119.4
C16 C17 C9 116.9(4)
C16 C17 C18 120.9(4)
C9 C17 C18 122.1(4)
C17 C18 C20 112.2(4)
C17 C18 C19 111.6(4)
C20 C18 C19 109.7(4)
C17 C18 H18 107.7
C20 C18 H18 107.7
C19 C18 H18 107.7
C18 C19 H19A 109.5
C18 C19 H19B 109.5
H19A C19 H19B 109.5
C18 C19 H19C 109.5
H19A C19 H19C 109.5
H19B C19 H19C 109.5
C18 C20 H20A 109.5
C18 C20 H20B 109.5
H20A C20 H20B 109.5
C18 C20 H20C 109.5
H20A C20 H20C 109.5
H20B C20 H20C 109.5
N3 C21 C29 121.2(3)
N3 C21 C22 118.5(3)
C29 C21 C22 120.3(4)
C26 C22 C21 118.3(4)
C26 C22 C23 122.0(4)
C21 C22 C23 119.5(3)
C22 C23 C24 109.0(4)
C22 C23 C25 115.2(4)
C24 C23 C25 110.2(4)
C22 C23 H23 107.4
C24 C23 H23 107.4
C25 C23 H23 107.4
C23 C24 H24A 109.5
C23 C24 H24B 109.5
H24A C24 H24B 109.5
C23 C24 H24C 109.5
H24A C24 H24C 109.5
H24B C24 H24C 109.5
C23 C25 H25A 109.5
C23 C25 H25B 109.5
H25A C25 H25B 109.5
C23 C25 H25C 109.5
H25A C25 H25C 109.5
H25B C25 H25C 109.5
C22 C26 C27 122.0(4)
C22 C26 H26 119.0
C27 C26 H26 119.0
C28 C27 C26 119.2(4)
C28 C27 H27 120.4
C26 C27 H27 120.4
C27 C28 C29 122.0(4)
C27 C28 H28 119.0
C29 C28 H28 119.0
C28 C29 C21 118.1(4)
C28 C29 C30 119.2(4)
C21 C29 C30 122.7(4)
C32 C30 C29 111.7(4)
C32 C30 C31 110.9(4)
C29 C30 C31 112.0(4)
C32 C30 H30 107.3
C29 C30 H30 107.3
C31 C30 H30 107.3
C30 C31 H31A 109.5
C30 C31 H31B 109.5
H31A C31 H31B 109.5
C30 C31 H31C 109.5
H31A C31 H31C 109.5
H31B C31 H31C 109.5
C30 C32 H32A 109.5
C30 C32 H32B 109.5
H32A C32 H32B 109.5
C30 C32 H32C 109.5
H32A C32 H32C 109.5
H32B C32 H32C 109.5
Si2 C33 H33A 109.5
Si2 C33 H33B 109.5
H33A C33 H33B 109.5
Si2 C33 H33C 109.5
H33A C33 H33C 109.5
H33B C33 H33C 109.5
Si2 C34 H34A 109.5
Si2 C34 H34B 109.5
H34A C34 H34B 109.5
Si2 C34 H34C 109.5
H34A C34 H34C 109.5
H34B C34 H34C 109.5
Si2 C35 H35A 109.5
Si2 C35 H35B 109.5
H35A C35 H35B 109.5
Si2 C35 H35C 109.5
H35A C35 H35C 109.5
H35B C35 H35C 109.5

loop_
_geom_bond_atom_site_label_1
_geom_bond_atom_site_label_2
_geom_bond_distance
V1 N4 1.681(4)
V1 N3 1.701(3)
V1 N2 1.978(3)
V1 N1 1.979(3)
Si1 N1 1.777(4)
Si1 C1 1.850(5)
Si1 C3 1.855(5)
Si1 C2 1.856(6)
Si2 N4 1.720(4)
Si2 C33 1.854(5)
Si2 C34 1.863(5)
Si2 C35 1.862(5)
N1 C5 1.343(5)
N2 C7 1.336(5)
N2 C9 1.446(5)
N3 C21 1.401(5)
C1 H1A 0.9600
C1 H1B 0.9600
C1 H1C 0.9600
C2 H2A 0.9600
C2 H2B 0.9600
C2 H2C 0.9600
C3 H3A 0.9600
C3 H3B 0.9600
C3 H3C 0.9600
C4 C5 1.516(6)
C4 H4A 0.9600
C4 H4B 0.9600
C4 H4C 0.9600
C5 C6 1.399(6)
C6 C7 1.414(6)
C6 H6 0.9300
C7 C8 1.503(6)
C8 H8A 0.9600
C8 H8B 0.9600
C8 H8C 0.9600
C9 C17 1.400(6)
C9 C10 1.409(6)
C10 C14 1.385(6)
C10 C11 1.522(6)
C11 C12 1.508(8)
C11 C13 1.529(8)
C11 H11 0.9800
C12 H12A 0.9600
C12 H12B 0.9600
C12 H12C 0.9600
C13 H13A 0.9600
C13 H13B 0.9600
C13 H13C 0.9600
C14 C15 1.368(7)
C14 H14 0.9300
C15 C16 1.374(7)
C15 H15 0.9300
C16 C17 1.400(6)
C16 H16 0.9300
C17 C18 1.510(6)
C18 C20 1.522(7)
C18 C19 1.528(7)
C18 H18 0.9800
C19 H19A 0.9600
C19 H19B 0.9600
C19 H19C 0.9600
C20 H20A 0.9600
C20 H20B 0.9600
C20 H20C 0.9600
C21 C29 1.406(6)
C21 C22 1.422(5)
C22 C26 1.378(6)
C22 C23 1.508(6)
C23 C24 1.518(7)
C23 C25 1.533(6)
C23 H23 0.9800
C24 H24A 0.9600
C24 H24B 0.9600
C24 H24C 0.9600
C25 H25A 0.9600
C25 H25B 0.9600
C25 H25C 0.9600
C26 C27 1.382(6)
C26 H26 0.9300
C27 C28 1.371(6)
C27 H27 0.9300
C28 C29 1.394(6)
C28 H28 0.9300
C29 C30 1.519(6)
C30 C32 1.513(7)
C30 C31 1.533(6)
C30 H30 0.9800
C31 H31A 0.9600
C31 H31B 0.9600
C31 H31C 0.9600
C32 H32A 0.9600
C32 H32B 0.9600
C32 H32C 0.9600
C33 H33A 0.9600
C33 H33B 0.9600
C33 H33C 0.9600
C34 H34A 0.9600
C34 H34B 0.9600
C34 H34C 0.9600
C35 H35A 0.9600
C35 H35B 0.9600
C35 H35C 0.9600
